data_7026021
loop_
_publ_author_name
'Tanaka, Ryoji'
'Kowase, Susumu'
'Unno, Masafumi'

_publ_section_title
;
 Chiral cyclotrisiloxanes.
;
_journal_issue 39
_journal_name_full 'Dalton transactions (Cambridge, England : 2003)'
_journal_page_first 9235
_journal_page_last 9237
_journal_paper_doi 10.1039/c0dt00135j
_journal_volume 39
_journal_year 2010
_chemical_absolute_configuration 'CHOOSE rm ad rmad syn or unk'
_chemical_formula_moiety 'C36 H30 O3 Si3 '
_chemical_formula_sum 'C36 H30 O3 Si3'
_chemical_formula_weight 594.89
_space_group_IT_number 19
_symmetry_cell_setting orthorhombic
_symmetry_Int_Tables_number 19
_symmetry_space_group_name_Hall 'P 2ac 2ab'
_symmetry_space_group_name_H-M 'P 21 21 21'
_cell_angle_alpha 90.0000
_cell_angle_beta 90.0000
_cell_angle_gamma 90.0000
_cell_formula_units_Z 4
_cell_length_a 15.801(2)
_cell_length_b 20.2479(17)
_cell_length_c 10.1003(15)
_cell_measurement_reflns_used 25
_cell_measurement_temperature 293.1
_cell_measurement_theta_max 20.0
_cell_measurement_theta_min 19.5
_cell_volume 3231.5(7)
_computing_cell_refinement 'MSC/AFC Diffractometer Control'
_computing_data_collection 'MSC/AFC Diffractometer Control'
_computing_data_reduction CrystalStructure
_computing_publication_material 'CrystalStructure 3.8'
_computing_structure_refinement CRYSTALS
_computing_structure_solution SHELXS97
_diffrn_ambient_temperature 293
_diffrn_measured_fraction_theta_full 0.998
_diffrn_measured_fraction_theta_max 0.998
_diffrn_measurement_device_type 'Rigaku AFC7S'
_diffrn_measurement_method \w-2\q
_diffrn_radiation_type 'Mo K\a'
_diffrn_radiation_wavelength 0.71069
_diffrn_reflns_av_R_equivalents 0.010
_diffrn_reflns_limit_h_max 20
_diffrn_reflns_limit_h_min -20
_diffrn_reflns_limit_k_max 26
_diffrn_reflns_limit_k_min -26
_diffrn_reflns_limit_l_max 13
_diffrn_reflns_limit_l_min -13
_diffrn_reflns_number 8298
_diffrn_reflns_theta_full 27.48
_diffrn_reflns_theta_max 27.48
_diffrn_standards_decay_% -0.17
_diffrn_standards_interval_count 0
_diffrn_standards_number 3
_exptl_absorpt_coefficient_mu 0.181
_exptl_absorpt_correction_T_max 0.897
_exptl_absorpt_correction_T_min 0.784
_exptl_absorpt_correction_type psi-scan
_exptl_absorpt_process_details '(North, Phillips & Mathews, 1968)'
_exptl_crystal_colour colorless
_exptl_crystal_density_diffrn 1.223
_exptl_crystal_density_method 'not measured'
_exptl_crystal_description prismatic
_exptl_crystal_F_000 1248.00
_exptl_crystal_size_max 0.70
_exptl_crystal_size_mid 0.65
_exptl_crystal_size_min 0.60
_refine_diff_density_max 0.54
_refine_diff_density_min -0.56
_refine_ls_abs_structure_details 'Flack, H. D. (1983), Acta Cryst. A39, 876-881. 3270 Friedel Pairs'
_refine_ls_abs_structure_Flack 0.02(10)
_refine_ls_extinction_method none
_refine_ls_goodness_of_fit_ref 0.984
_refine_ls_hydrogen_treatment refall
_refine_ls_number_parameters 410
_refine_ls_number_reflns 8288
_refine_ls_R_factor_gt 0.0386
_refine_ls_shift/su_max 0.0000
_refine_ls_structure_factor_coef Fsqd
_refine_ls_weighting_details 'w = 1/[0.0027Fo^2^ + 1.0000\s(Fo^2^)]/(4Fo^2^)'
_refine_ls_weighting_scheme calc
_refine_ls_wR_factor_ref 0.1398
_reflns_number_gt 7123
_reflns_number_total 7409
_reflns_threshold_expression F^2^>2.0\s(F^2^)
_cod_data_source_file c0dt00135j.txt
_cod_data_source_block '_(Ph2SiO)3_+CD'
_cod_original_cell_volume 3231.4(7)
_cod_original_formula_sum 'C36 H30 O3 Si3 '
_cod_database_code 7026021

loop_
_symmetry_equiv_pos_site_id
_symmetry_equiv_pos_as_xyz
1 +X,+Y,+Z
2 1/2+X,1/2-Y,-Z
3 -X,1/2+Y,1/2-Z
4 1/2-X,-Y,1/2+Z

loop_
_atom_site_label
_atom_site_type_symbol
_atom_site_fract_x
_atom_site_fract_y
_atom_site_fract_z
_atom_site_U_iso_or_equiv
_atom_site_adp_type
_atom_site_occupancy
_atom_site_symmetry_multiplicity
_atom_site_calc_flag
_atom_site_refinement_flags
Si(1) Si 0.22104(3) 0.15707(3) 0.21042(6) 0.03681(12) Uani 1.00 1 d .
Si(2) Si 0.31061(3) 0.28704(3) 0.22936(5) 0.03670(12) Uani 1.00 1 d .
Si(3) Si 0.39729(3) 0.16269(3) 0.32081(5) 0.03721(12) Uani 1.00 1 d .
O(1) O 0.23226(9) 0.23696(7) 0.19364(15) 0.0427(3) Uani 1.00 1 d .
O(2) O 0.38319(8) 0.24259(6) 0.30265(16) 0.0421(3) Uani 1.00 1 d .
O(3) O 0.31093(9) 0.12720(7) 0.26505(16) 0.0446(3) Uani 1.00 1 d .
C(1) C 0.19480(12) 0.12032(11) 0.0476(2) 0.0416(4) Uani 1.00 1 d .
C(2) C 0.2114(2) 0.05458(12) 0.0178(2) 0.0612(7) Uani 1.00 1 d .
C(3) C 0.1852(2) 0.02751(15) -0.1021(3) 0.0765(9) Uani 1.00 1 d .
C(4) C 0.1436(2) 0.06405(17) -0.1918(3) 0.0764(9) Uani 1.00 1 d .
C(5) C 0.1265(2) 0.12966(19) -0.1649(3) 0.0771(9) Uani 1.00 1 d .
C(6) C 0.15143(18) 0.15636(14) -0.0475(2) 0.0627(7) Uani 1.00 1 d .
C(7) C 0.13671(13) 0.13972(12) 0.3328(2) 0.0463(5) Uani 1.00 1 d .
C(8) C 0.11307(17) 0.07459(13) 0.3588(2) 0.0589(6) Uani 1.00 1 d .
C(9) C 0.04798(19) 0.06043(18) 0.4494(3) 0.0735(8) Uani 1.00 1 d .
C(10) C 0.00773(19) 0.11053(18) 0.5128(2) 0.0741(9) Uani 1.00 1 d .
C(11) C 0.0295(2) 0.17416(19) 0.4895(3) 0.0779(9) Uani 1.00 1 d .
C(12) C 0.09388(17) 0.18877(15) 0.4002(3) 0.0649(7) Uani 1.00 1 d .
C(13) C 0.35330(14) 0.32171(11) 0.0740(2) 0.0447(5) Uani 1.00 1 d .
C(14) C 0.3435(2) 0.28978(17) -0.0461(2) 0.0720(8) Uani 1.00 1 d .
C(15) C 0.3819(2) 0.3126(2) -0.1593(3) 0.0942(12) Uani 1.00 1 d .
C(16) C 0.4292(2) 0.3692(2) -0.1564(3) 0.0839(10) Uani 1.00 1 d .
C(17) C 0.4406(2) 0.40204(17) -0.0407(3) 0.0798(10) Uani 1.00 1 d .
C(18) C 0.40351(17) 0.37853(14) 0.0750(2) 0.0594(6) Uani 1.00 1 d .
C(19) C 0.27345(13) 0.35194(10) 0.3453(2) 0.0428(4) Uani 1.00 1 d .
C(20) C 0.2740(2) 0.34199(16) 0.4812(2) 0.0695(8) Uani 1.00 1 d .
C(21) C 0.2411(2) 0.3899(2) 0.5662(3) 0.0881(11) Uani 1.00 1 d .
C(22) C 0.2087(2) 0.44700(17) 0.5169(3) 0.0804(10) Uani 1.00 1 d .
C(23) C 0.20723(19) 0.45802(13) 0.3846(3) 0.0727(8) Uani 1.00 1 d .
C(24) C 0.23912(15) 0.41079(11) 0.2995(2) 0.0554(6) Uani 1.00 1 d .
C(25) C 0.48996(13) 0.13605(11) 0.2211(2) 0.0419(4) Uani 1.00 1 d .
C(26) C 0.52142(15) 0.07218(12) 0.2347(2) 0.0553(6) Uani 1.00 1 d .
C(27) C 0.58978(17) 0.05070(13) 0.1593(3) 0.0632(7) Uani 1.00 1 d .
C(28) C 0.62734(19) 0.09172(17) 0.0698(3) 0.0732(8) Uani 1.00 1 d .
C(29) C 0.5951(2) 0.15437(17) 0.0524(3) 0.0873(10) Uani 1.00 1 d .
C(30) C 0.52818(19) 0.17633(15) 0.1282(3) 0.0693(8) Uani 1.00 1 d .
C(31) C 0.41084(14) 0.14355(11) 0.4988(2) 0.0442(5) Uani 1.00 1 d .
C(32) C 0.34200(17) 0.13917(16) 0.5835(2) 0.0659(7) Uani 1.00 1 d .
C(33) C 0.3515(2) 0.1289(2) 0.7178(2) 0.0823(9) Uani 1.00 1 d .
C(34) C 0.4311(2) 0.12342(19) 0.7721(3) 0.0858(10) Uani 1.00 1 d .
C(35) C 0.4993(2) 0.1270(2) 0.6907(3) 0.0983(12) Uani 1.00 1 d .
C(36) C 0.49071(18) 0.13739(18) 0.5563(2) 0.0714(8) Uani 1.00 1 d .
H(1) H 0.2405 0.0273 0.0793 0.073 Uiso 1.00 1 c R
H(2) H 0.1968 -0.0173 -0.1229 0.092 Uiso 1.00 1 c R
H(3) H 0.1246 0.0455 -0.2730 0.092 Uiso 1.00 1 c R
H(4) H 0.0978 0.1565 -0.2277 0.093 Uiso 1.00 1 c R
H(5) H 0.1386 0.2013 -0.0291 0.076 Uiso 1.00 1 c R
H(6) H 0.1403 0.0392 0.3142 0.071 Uiso 1.00 1 c R
H(7) H 0.0318 0.0159 0.4653 0.088 Uiso 1.00 1 c R
H(8) H -0.0364 0.1011 0.5738 0.089 Uiso 1.00 1 c R
H(9) H 0.0014 0.2086 0.5359 0.094 Uiso 1.00 1 c R
H(10) H 0.1079 0.2337 0.3843 0.078 Uiso 1.00 1 c R
H(11) H 0.3096 0.2511 -0.0510 0.087 Uiso 1.00 1 c R
H(12) H 0.3737 0.2898 -0.2405 0.113 Uiso 1.00 1 c R
H(13) H 0.4551 0.3852 -0.2350 0.100 Uiso 1.00 1 c R
H(14) H 0.4738 0.4411 -0.0387 0.096 Uiso 1.00 1 c R
H(15) H 0.4123 0.4018 0.1555 0.071 Uiso 1.00 1 c R
H(16) H 0.2969 0.3026 0.5177 0.084 Uiso 1.00 1 c R
H(17) H 0.2416 0.3828 0.6592 0.106 Uiso 1.00 1 c R
H(18) H 0.1865 0.4795 0.5752 0.097 Uiso 1.00 1 c R
H(19) H 0.1849 0.4981 0.3506 0.088 Uiso 1.00 1 c R
H(20) H 0.2372 0.4189 0.2069 0.067 Uiso 1.00 1 c R
H(21) H 0.4959 0.0425 0.2957 0.066 Uiso 1.00 1 c R
H(22) H 0.6109 0.0072 0.1710 0.076 Uiso 1.00 1 c R
H(23) H 0.6752 0.0775 0.0206 0.088 Uiso 1.00 1 c R
H(24) H 0.6186 0.1818 -0.0145 0.105 Uiso 1.00 1 c R
H(25) H 0.5096 0.2206 0.1169 0.083 Uiso 1.00 1 c R
H(26) H 0.2867 0.1444 0.5481 0.079 Uiso 1.00 1 c R
H(27) H 0.3037 0.1258 0.7746 0.099 Uiso 1.00 1 c R
H(28) H 0.4393 0.1155 0.8639 0.103 Uiso 1.00 1 c R
H(29) H 0.5547 0.1241 0.7267 0.118 Uiso 1.00 1 c R
H(30) H 0.5393 0.1398 0.5011 0.086 Uiso 1.00 1 c R

loop_
_atom_site_aniso_label
_atom_site_aniso_U_11
_atom_site_aniso_U_22
_atom_site_aniso_U_33
_atom_site_aniso_U_12
_atom_site_aniso_U_13
_atom_site_aniso_U_23
Si(1) 0.0352(2) 0.0353(2) 0.0400(2) 0.00018(19) -0.0025(2) -0.0038(2)
Si(2) 0.0405(2) 0.0331(2) 0.0365(2) 0.00192(19) -0.0019(2) -0.0015(2)
Si(3) 0.0338(2) 0.0373(2) 0.0405(2) 0.0021(2) -0.0018(2) 0.0025(2)
O(1) 0.0429(7) 0.0358(6) 0.0495(7) 0.0044(5) -0.0102(6) -0.0026(6)
O(2) 0.0422(6) 0.0358(6) 0.0485(7) -0.0006(5) -0.0075(6) 0.0014(6)
O(3) 0.0393(6) 0.0373(6) 0.0573(8) 0.0003(5) -0.0035(6) 0.0014(6)
C(1) 0.0379(9) 0.0439(10) 0.0431(9) -0.0050(7) 0.0016(8) -0.0069(8)
C(2) 0.0797(16) 0.0456(11) 0.0583(14) 0.0003(12) 0.0043(13) -0.0092(10)
C(3) 0.097(2) 0.0580(14) 0.0740(18) -0.0184(15) 0.0182(18) -0.0305(14)
C(4) 0.0744(16) 0.100(2) 0.0549(14) -0.0237(16) -0.0014(14) -0.0310(16)
C(5) 0.0755(18) 0.095(2) 0.0606(16) -0.0002(16) -0.0224(14) -0.0091(16)
C(6) 0.0679(15) 0.0602(14) 0.0599(14) 0.0115(12) -0.0194(13) -0.0116(12)
C(7) 0.0377(9) 0.0589(12) 0.0423(10) 0.0016(8) -0.0025(8) -0.0025(9)
C(8) 0.0569(13) 0.0581(13) 0.0619(14) 0.0056(11) 0.0110(12) 0.0083(11)
C(9) 0.0669(16) 0.089(2) 0.0641(16) -0.0014(15) 0.0115(14) 0.0278(16)
C(10) 0.0652(16) 0.108(2) 0.0493(14) 0.0056(17) 0.0174(12) 0.0140(15)
C(11) 0.0788(18) 0.094(2) 0.0611(15) 0.0115(17) 0.0224(15) -0.0160(16)
C(12) 0.0590(13) 0.0692(15) 0.0665(15) 0.0019(12) 0.0137(13) -0.0165(13)
C(13) 0.0464(10) 0.0479(10) 0.0398(10) 0.0078(8) 0.0002(8) 0.0025(8)
C(14) 0.090(2) 0.0816(18) 0.0444(12) -0.0080(17) 0.0023(13) -0.0047(12)
C(15) 0.109(2) 0.127(3) 0.0472(15) -0.005(2) 0.0130(17) 0.0019(18)
C(16) 0.0802(19) 0.112(2) 0.0599(18) 0.0150(19) 0.0234(16) 0.0275(18)
C(17) 0.0725(18) 0.081(2) 0.086(2) -0.0028(15) 0.0242(17) 0.0282(18)
C(18) 0.0581(13) 0.0610(13) 0.0591(14) -0.0024(11) 0.0075(12) 0.0067(11)
C(19) 0.0423(9) 0.0400(9) 0.0460(10) -0.0009(8) 0.0022(8) -0.0081(8)
C(20) 0.0905(19) 0.0728(17) 0.0453(12) 0.0184(16) -0.0020(13) -0.0112(12)
C(21) 0.110(2) 0.101(2) 0.0523(16) 0.016(2) 0.0086(17) -0.0221(17)
C(22) 0.0743(18) 0.0729(18) 0.094(2) 0.0013(15) 0.0192(18) -0.0395(17)
C(23) 0.0698(16) 0.0454(12) 0.103(2) 0.0099(11) 0.0198(17) -0.0070(14)
C(24) 0.0599(13) 0.0426(10) 0.0637(14) 0.0049(9) 0.0069(11) -0.0032(10)
C(25) 0.0367(8) 0.0456(10) 0.0434(10) 0.0011(7) 0.0006(8) 0.0003(8)
C(26) 0.0507(11) 0.0494(11) 0.0659(14) 0.0035(9) 0.0023(11) 0.0044(11)
C(27) 0.0582(13) 0.0554(12) 0.0760(17) 0.0144(11) 0.0032(13) -0.0104(12)
C(28) 0.0671(16) 0.0833(19) 0.0694(17) 0.0159(14) 0.0249(14) -0.0020(15)
C(29) 0.096(2) 0.0758(19) 0.090(2) -0.0004(18) 0.047(2) 0.0160(17)
C(30) 0.0754(16) 0.0593(14) 0.0732(17) 0.0089(13) 0.0217(15) 0.0113(13)
C(31) 0.0462(10) 0.0461(10) 0.0404(9) 0.0031(8) -0.0009(8) 0.0037(8)
C(32) 0.0473(12) 0.097(2) 0.0536(13) -0.0098(13) 0.0028(11) -0.0032(14)
C(33) 0.0819(19) 0.118(2) 0.0469(13) -0.0275(19) 0.0137(14) -0.0004(16)
C(34) 0.107(2) 0.106(2) 0.0442(13) 0.005(2) -0.0032(16) 0.0133(15)
C(35) 0.0721(19) 0.165(3) 0.0576(17) 0.034(2) -0.0163(15) 0.019(2)
C(36) 0.0512(13) 0.115(2) 0.0481(13) 0.0172(15) -0.0037(11) 0.0106(14)

loop_
_atom_type_symbol
_atom_type_description
_atom_type_scat_dispersion_real
_atom_type_scat_dispersion_imag
_atom_type_scat_source
C C 0.003 0.002
;
International Tables for Crystallography
(1992, Vol. C, Tables 4.2.6.8 and 6.1.1.4)
;
H H 0.000 0.000
;
International Tables for Crystallography
(1992, Vol. C, Table 6.1.1.4)
;
Si Si 0.082 0.070
;
International Tables for Crystallography
(1992, Vol. C, Tables 4.2.6.8 and 6.1.1.4)
;
O O 0.011 0.006
;
International Tables for Crystallography
(1992, Vol. C, Tables 4.2.6.8 and 6.1.1.4)
;

loop_
_geom_angle_atom_site_label_1
_geom_angle_atom_site_label_2
_geom_angle_atom_site_label_3
_geom_angle
_geom_angle_publ_flag
O(1) Si(1) O(3) 107.80(7) yes
O(1) Si(1) C(1) 109.25(9) yes
O(1) Si(1) C(7) 109.56(9) yes
O(3) Si(1) C(1) 110.16(8) yes
O(3) Si(1) C(7) 109.21(9) yes
C(1) Si(1) C(7) 110.81(9) yes
O(1) Si(2) O(2) 106.78(7) yes
O(1) Si(2) C(13) 108.89(9) yes
O(1) Si(2) C(19) 109.74(8) yes
O(2) Si(2) C(13) 109.74(8) yes
O(2) Si(2) C(19) 109.03(8) yes
C(13) Si(2) C(19) 112.50(9) yes
O(2) Si(3) O(3) 106.26(7) yes
O(2) Si(3) C(25) 109.41(8) yes
O(2) Si(3) C(31) 109.28(9) yes
O(3) Si(3) C(25) 110.01(9) yes
O(3) Si(3) C(31) 109.73(9) yes
C(25) Si(3) C(31) 112.00(9) yes
Si(1) O(1) Si(2) 132.08(9) yes
Si(2) O(2) Si(3) 133.44(8) yes
Si(1) O(3) Si(3) 132.38(9) yes
Si(1) C(1) C(2) 122.37(17) yes
Si(1) C(1) C(6) 120.94(18) yes
C(2) C(1) C(6) 116.5(2) yes
C(1) C(2) C(3) 120.7(2) yes
C(2) C(3) C(4) 121.1(2) yes
C(3) C(4) C(5) 119.5(2) yes
C(4) C(5) C(6) 119.8(3) yes
C(1) C(6) C(5) 122.5(2) yes
Si(1) C(7) C(8) 119.86(18) yes
Si(1) C(7) C(12) 123.05(19) yes
C(8) C(7) C(12) 117.1(2) yes
C(7) C(8) C(9) 120.7(2) yes
C(8) C(9) C(10) 119.8(3) yes
C(9) C(10) C(11) 120.7(2) yes
C(10) C(11) C(12) 120.0(3) yes
C(7) C(12) C(11) 121.7(2) yes
Si(2) C(13) C(14) 121.78(19) yes
Si(2) C(13) C(18) 120.93(18) yes
C(14) C(13) C(18) 117.1(2) yes
C(13) C(14) C(15) 121.5(3) yes
C(14) C(15) C(16) 120.3(3) yes
C(15) C(16) C(17) 120.1(3) yes
C(16) C(17) C(18) 120.0(3) yes
C(13) C(18) C(17) 121.0(2) yes
Si(2) C(19) C(20) 121.30(18) yes
Si(2) C(19) C(24) 121.41(18) yes
C(20) C(19) C(24) 117.2(2) yes
C(19) C(20) C(21) 120.4(2) yes
C(20) C(21) C(22) 120.4(3) yes
C(21) C(22) C(23) 120.5(3) yes
C(22) C(23) C(24) 119.6(2) yes
C(19) C(24) C(23) 122.0(2) yes
Si(3) C(25) C(26) 119.84(17) yes
Si(3) C(25) C(30) 122.77(18) yes
C(26) C(25) C(30) 117.3(2) yes
C(25) C(26) C(27) 120.9(2) yes
C(26) C(27) C(28) 120.7(2) yes
C(27) C(28) C(29) 119.0(2) yes
C(28) C(29) C(30) 120.6(3) yes
C(25) C(30) C(29) 121.5(2) yes
Si(3) C(31) C(32) 121.47(18) yes
Si(3) C(31) C(36) 121.87(18) yes
C(32) C(31) C(36) 116.5(2) yes
C(31) C(32) C(33) 122.1(2) yes
C(32) C(33) C(34) 120.2(2) yes
C(33) C(34) C(35) 118.7(3) yes
C(34) C(35) C(36) 121.7(3) yes
C(31) C(36) C(35) 120.8(2) yes
C(1) C(2) H(1) 120.4(3) no
C(3) C(2) H(1) 119.0(2) no
C(2) C(3) H(2) 120.7(3) no
C(4) C(3) H(2) 118.2(3) no
C(3) C(4) H(3) 121.3(3) no
C(5) C(4) H(3) 119.2(3) no
C(4) C(5) H(4) 120.7(3) no
C(6) C(5) H(4) 119.5(4) no
C(1) C(6) H(5) 118.2(3) no
C(5) C(6) H(5) 119.3(3) no
C(7) C(8) H(6) 120.1(3) no
C(9) C(8) H(6) 119.1(3) no
C(8) C(9) H(7) 120.1(3) no
C(10) C(9) H(7) 120.1(3) no
C(9) C(10) H(8) 119.9(4) no
C(11) C(10) H(8) 119.4(3) no
C(10) C(11) H(9) 119.6(3) no
C(12) C(11) H(9) 120.3(4) no
C(7) C(12) H(10) 119.4(3) no
C(11) C(12) H(10) 118.9(3) no
C(13) C(14) H(11) 119.6(3) no
C(15) C(14) H(11) 118.9(3) no
C(14) C(15) H(12) 119.6(4) no
C(16) C(15) H(12) 120.1(4) no
C(15) C(16) H(13) 120.1(4) no
C(17) C(16) H(13) 119.7(4) no
C(16) C(17) H(14) 120.0(4) no
C(18) C(17) H(14) 120.0(4) no
C(13) C(18) H(15) 119.9(3) no
C(17) C(18) H(15) 119.2(3) no
C(19) C(20) H(16) 120.6(3) no
C(21) C(20) H(16) 119.1(3) no
C(20) C(21) H(17) 120.0(4) no
C(22) C(21) H(17) 119.6(4) no
C(21) C(22) H(18) 120.0(4) no
C(23) C(22) H(18) 119.4(4) no
C(22) C(23) H(19) 120.2(3) no
C(24) C(23) H(19) 120.2(4) no
C(19) C(24) H(20) 119.2(2) no
C(23) C(24) H(20) 118.8(2) no
C(25) C(26) H(21) 119.9(2) no
C(27) C(26) H(21) 119.2(2) no
C(26) C(27) H(22) 119.6(3) no
C(28) C(27) H(22) 119.7(3) no
C(27) C(28) H(23) 120.6(3) no
C(29) C(28) H(23) 120.5(3) no
C(28) C(29) H(24) 119.0(4) no
C(30) C(29) H(24) 120.3(3) no
C(25) C(30) H(25) 120.3(3) no
C(29) C(30) H(25) 118.3(3) no
C(31) C(32) H(26) 118.8 no
C(33) C(32) H(26) 119.1 no
C(32) C(33) H(27) 121.1 no
C(34) C(33) H(27) 118.7 no
C(33) C(34) H(28) 121.9 no
C(35) C(34) H(28) 119.4 no
C(34) C(35) H(29) 119.9 no
C(36) C(35) H(29) 118.4 no
C(31) C(36) H(30) 118.8 no
C(35) C(36) H(30) 120.4 no

loop_
_geom_bond_atom_site_label_1
_geom_bond_atom_site_label_2
_geom_bond_distance
_geom_bond_publ_flag
Si(1) O(1) 1.6361(15) yes
Si(1) O(3) 1.6394(15) yes
Si(1) C(1) 1.852(2) yes
Si(1) C(7) 1.851(2) yes
Si(2) O(1) 1.6404(15) yes
Si(2) O(2) 1.6350(14) yes
Si(2) C(13) 1.847(2) yes
Si(2) C(19) 1.855(2) yes
Si(3) O(2) 1.6433(13) yes
Si(3) O(3) 1.6418(15) yes
Si(3) C(25) 1.857(2) yes
Si(3) C(31) 1.851(2) yes
C(1) C(2) 1.390(3) yes
C(1) C(6) 1.388(3) yes
C(2) C(3) 1.392(4) yes
C(3) C(4) 1.342(4) yes
C(4) C(5) 1.382(5) yes
C(5) C(6) 1.362(4) yes
C(7) C(8) 1.396(3) yes
C(7) C(12) 1.381(3) yes
C(8) C(9) 1.406(4) yes
C(9) C(10) 1.358(4) yes
C(10) C(11) 1.354(5) yes
C(11) C(12) 1.392(4) yes
C(13) C(14) 1.383(3) yes
C(13) C(18) 1.398(3) yes
C(14) C(15) 1.375(4) yes
C(15) C(16) 1.368(5) yes
C(16) C(17) 1.356(5) yes
C(17) C(18) 1.391(4) yes
C(19) C(20) 1.387(3) yes
C(19) C(24) 1.389(3) yes
C(20) C(21) 1.396(4) yes
C(21) C(22) 1.360(5) yes
C(22) C(23) 1.355(5) yes
C(23) C(24) 1.381(4) yes
C(25) C(26) 1.392(3) yes
C(25) C(30) 1.382(3) yes
C(26) C(27) 1.392(3) yes
C(27) C(28) 1.364(4) yes
C(28) C(29) 1.378(4) yes
C(29) C(30) 1.379(4) yes
C(31) C(32) 1.387(3) yes
C(31) C(36) 1.395(3) yes
C(32) C(33) 1.381(4) yes
C(33) C(34) 1.376(5) yes
C(34) C(35) 1.357(5) yes
C(35) C(36) 1.380(4) yes
C(2) H(1) 0.950(3) no
C(3) H(2) 0.950(4) no
C(4) H(3) 0.950(4) no
C(5) H(4) 0.950(4) no
C(6) H(5) 0.950(4) no
C(8) H(6) 0.950(3) no
C(9) H(7) 0.950(5) no
C(10) H(8) 0.950(4) no
C(11) H(9) 0.950(5) no
C(12) H(10) 0.950(4) no
C(14) H(11) 0.950(4) no
C(15) H(12) 0.950(5) no
C(16) H(13) 0.950(5) no
C(17) H(14) 0.950(4) no
C(18) H(15) 0.950(3) no
C(20) H(16) 0.950(4) no
C(21) H(17) 0.950(4) no
C(22) H(18) 0.950(5) no
C(23) H(19) 0.950(4) no
C(24) H(20) 0.950(4) no
C(26) H(21) 0.950(3) no
C(27) H(22) 0.950(3) no
C(28) H(23) 0.950(4) no
C(29) H(24) 0.950(5) no
C(30) H(25) 0.950(4) no
C(32) H(26) 0.950 no
C(33) H(27) 0.950 no
C(34) H(28) 0.950 no
C(35) H(29) 0.950 no
C(36) H(30) 0.950 no

loop_
_geom_contact_atom_site_label_1
_geom_contact_atom_site_label_2
_geom_contact_distance
_geom_contact_site_symmetry_2
O(2) C(11) 3.548(3) 2_556
O(3) C(3) 3.408(3) 4_555
C(3) O(3) 3.408(3) 4_554
C(11) O(2) 3.548(3) 2_456
Si(1) H(2) 3.539(3) 4_555
Si(3) H(2) 3.346(3) 4_555
Si(3) H(9) 3.405(3) 2_556
O(1) H(24) 3.034(3) 2_455
O(2) H(9) 2.669(3) 2_556
O(3) H(2) 2.499(3) 4_555
C(1) H(27) 3.253 1_554
C(2) H(27) 3.200 1_554
C(3) H(6) 3.184(4) 4_554
C(3) H(21) 3.356(4) 4_554
C(3) H(27) 3.003 1_554
C(4) H(1) 3.482(4) 4_554
C(4) H(14) 3.553(4) 2_455
C(4) H(21) 3.087(4) 4_554
C(4) H(27) 2.843 1_554
C(5) H(14) 3.480(4) 2_455
C(5) H(15) 3.445(4) 2_455
C(5) H(25) 3.583(4) 2_455
C(5) H(27) 2.867 1_554
C(6) H(14) 3.540(4) 2_455
C(6) H(24) 3.376(4) 2_455
C(6) H(25) 3.423(4) 2_455
C(6) H(27) 3.067 1_554
C(7) H(13) 3.077(4) 2_455
C(8) H(2) 3.225(4) 4_555
C(8) H(13) 2.909(4) 2_455
C(9) H(3) 3.070(4) 1_556
C(9) H(13) 2.838(4) 2_455
C(10) H(3) 3.135(4) 1_556
C(10) H(4) 3.124(4) 1_556
C(10) H(13) 2.928(4) 2_455
C(10) H(22) 3.427(4) 4_555
C(11) H(4) 3.074(4) 1_556
C(11) H(12) 3.595(5) 2_455
C(11) H(13) 3.072(4) 2_455
C(12) H(13) 3.136(4) 2_455
C(15) H(16) 3.533(4) 1_554
C(15) H(17) 3.208(5) 1_554
C(16) H(17) 3.512(5) 1_554
C(16) H(19) 3.236(4) 4_564
C(17) H(18) 3.340(4) 4_564
C(17) H(19) 3.036(4) 4_564
C(18) H(4) 3.508(4) 2_555
C(18) H(18) 3.208(4) 4_564
C(19) H(8) 3.256(3) 2_556
C(19) H(29) 3.565 2_456
C(20) H(8) 3.258(4) 2_556
C(20) H(12) 3.391(4) 1_556
C(21) H(12) 3.508(5) 1_556
C(21) H(30) 3.315 2_456
C(22) H(20) 3.433(4) 4_565
C(22) H(23) 3.239(4) 3_655
C(22) H(30) 3.207 2_456
C(23) H(14) 3.599(4) 4_565
C(23) H(22) 3.093(4) 3_655
C(23) H(23) 3.197(4) 3_655
C(23) H(29) 3.136 2_456
C(23) H(30) 3.507 2_456
C(24) H(18) 3.383(4) 4_564
C(24) H(22) 3.085(3) 3_655
C(24) H(23) 3.395(4) 2_455
C(24) H(29) 3.010 2_456
C(26) H(3) 3.318(4) 4_555
C(26) H(7) 3.361(4) 4_554
C(26) H(18) 3.404(4) 2_556
C(27) H(7) 3.057(4) 4_554
C(27) H(8) 3.301(4) 4_554
C(27) H(15) 3.548(3) 3_645
C(27) H(17) 3.306(4) 2_556
C(27) H(18) 3.147(4) 2_556
C(28) H(7) 3.491(4) 4_554
C(28) H(17) 3.320(4) 2_556
C(28) H(20) 3.297(4) 2_555
C(29) H(5) 3.012(4) 2_555
C(29) H(28) 3.209 1_554
C(29) H(29) 3.406 1_554
C(30) H(5) 3.192(4) 2_555
C(30) H(28) 3.258 1_554
C(31) H(2) 3.306(3) 4_555
C(31) H(9) 3.336(4) 2_556
C(32) H(2) 3.287(4) 4_555
C(32) H(12) 3.565(5) 1_556
C(33) H(6) 3.543(4) 4_555
C(33) H(11) 3.465(4) 1_556
C(33) H(12) 3.302(5) 1_556
C(34) H(6) 3.506(4) 4_555
C(34) H(7) 3.481(5) 4_555
C(34) H(12) 3.491(5) 1_556
C(35) H(10) 3.387(5) 2_556
C(36) H(9) 3.259(5) 2_556
C(36) H(10) 3.256(4) 2_556
H(1) C(4) 3.482(4) 4_555
H(1) H(2) 3.173(4) 4_555
H(1) H(3) 2.991(4) 4_555
H(1) H(6) 3.540(3) 4_554
H(1) H(26) 3.517 4_554
H(2) Si(1) 3.539(3) 4_554
H(2) Si(3) 3.346(3) 4_554
H(2) O(3) 2.499(3) 4_554
H(2) C(8) 3.225(4) 4_554
H(2) C(31) 3.306(3) 4_554
H(2) C(32) 3.287(4) 4_554
H(2) H(1) 3.173(4) 4_554
H(2) H(6) 2.687(4) 4_554
H(2) H(21) 3.194(4) 4_554
H(2) H(26) 3.109 4_554
H(2) H(27) 3.510 1_554
H(3) C(9) 3.070(4) 1_554
H(3) C(10) 3.135(4) 1_554
H(3) C(26) 3.318(4) 4_554
H(3) H(1) 2.991(4) 4_554
H(3) H(7) 3.081(4) 1_554
H(3) H(8) 3.183(4) 1_554
H(3) H(21) 2.698(4) 4_554
H(3) H(27) 3.299 1_554
H(4) C(10) 3.124(4) 1_554
H(4) C(11) 3.074(4) 1_554
H(4) C(18) 3.508(4) 2_455
H(4) H(8) 3.127(4) 1_554
H(4) H(9) 3.023(4) 1_554
H(4) H(15) 3.242(4) 2_455
H(4) H(25) 3.064(4) 2_455
H(4) H(27) 3.313 1_554
H(5) C(29) 3.012(4) 2_455
H(5) C(30) 3.192(4) 2_455
H(5) H(24) 2.428(4) 2_455
H(5) H(25) 2.728(4) 2_455
H(6) C(3) 3.184(4) 4_555
H(6) C(33) 3.543(4) 4_554
H(6) C(34) 3.506(4) 4_554
H(6) H(1) 3.540(3) 4_555
H(6) H(2) 2.687(4) 4_555
H(6) H(13) 3.399(4) 2_455
H(6) H(27) 3.478 4_554
H(6) H(28) 3.413 4_554
H(7) C(26) 3.361(4) 4_555
H(7) C(27) 3.057(4) 4_555
H(7) C(28) 3.491(4) 4_555
H(7) C(34) 3.481(5) 4_554
H(7) H(3) 3.081(4) 1_556
H(7) H(13) 3.300(4) 2_455
H(7) H(21) 3.567(4) 4_555
H(7) H(22) 3.101(4) 4_555
H(7) H(28) 2.889 4_554
H(8) C(19) 3.256(3) 2_456
H(8) C(20) 3.258(4) 2_456
H(8) C(27) 3.301(4) 4_555
H(8) H(3) 3.183(4) 1_556
H(8) H(4) 3.127(4) 1_556
H(8) H(13) 3.436(4) 2_455
H(8) H(15) 2.853(3) 2_456
H(8) H(16) 3.405(4) 2_456
H(8) H(22) 2.674(4) 4_555
H(9) Si(3) 3.405(3) 2_456
H(9) O(2) 2.669(3) 2_456
H(9) C(31) 3.336(4) 2_456
H(9) C(36) 3.259(5) 2_456
H(9) H(4) 3.023(4) 1_556
H(9) H(16) 3.284(4) 2_456
H(9) H(30) 3.150 2_456
H(10) C(35) 3.387(5) 2_456
H(10) C(36) 3.256(4) 2_456
H(10) H(29) 3.201 2_456
H(10) H(30) 3.013 2_456
H(11) C(33) 3.465(4) 1_554
H(11) H(24) 3.376(4) 2_455
H(11) H(27) 3.091 1_554
H(11) H(28) 3.532 1_554
H(12) C(11) 3.595(5) 2_555
H(12) C(20) 3.391(4) 1_554
H(12) C(21) 3.508(5) 1_554
H(12) C(32) 3.565(5) 1_554
H(12) C(33) 3.302(5) 1_554
H(12) C(34) 3.491(5) 1_554
H(12) H(16) 2.739(4) 1_554
H(12) H(17) 2.988(5) 1_554
H(12) H(27) 3.503 1_554
H(13) C(7) 3.077(4) 2_555
H(13) C(8) 2.909(4) 2_555
H(13) C(9) 2.838(4) 2_555
H(13) C(10) 2.928(4) 2_555
H(13) C(11) 3.072(4) 2_555
H(13) C(12) 3.136(4) 2_555
H(13) H(6) 3.399(4) 2_555
H(13) H(7) 3.300(4) 2_555
H(13) H(8) 3.436(4) 2_555
H(13) H(17) 3.538(5) 1_554
H(13) H(19) 3.349(4) 4_564
H(14) C(4) 3.553(4) 2_555
H(14) C(5) 3.480(4) 2_555
H(14) C(6) 3.540(4) 2_555
H(14) C(23) 3.599(4) 4_564
H(14) H(18) 3.213(4) 4_564
H(14) H(19) 3.008(4) 4_564
H(14) H(21) 3.236(4) 3_655
H(15) C(5) 3.445(4) 2_555
H(15) C(27) 3.548(3) 3_655
H(15) H(4) 3.242(4) 2_555
H(15) H(8) 2.853(3) 2_556
H(15) H(18) 2.979(4) 4_564
H(15) H(21) 3.235(3) 3_655
H(15) H(22) 2.785(4) 3_655
H(16) C(15) 3.533(4) 1_556
H(16) H(8) 3.405(4) 2_556
H(16) H(9) 3.284(4) 2_556
H(16) H(12) 2.739(4) 1_556
H(17) C(15) 3.208(5) 1_556
H(17) C(16) 3.512(5) 1_556
H(17) C(27) 3.306(4) 2_456
H(17) C(28) 3.320(4) 2_456
H(17) H(12) 2.988(5) 1_556
H(17) H(13) 3.538(5) 1_556
H(17) H(19) 3.301(4) 4_565
H(17) H(22) 3.489(4) 2_456
H(17) H(23) 3.494(4) 2_456
H(18) C(17) 3.340(4) 4_565
H(18) C(18) 3.208(4) 4_565
H(18) C(24) 3.383(4) 4_565
H(18) C(26) 3.404(4) 2_456
H(18) C(27) 3.147(4) 2_456
H(18) H(14) 3.213(4) 4_565
H(18) H(15) 2.979(4) 4_565
H(18) H(19) 3.474(5) 4_565
H(18) H(20) 2.730(4) 4_565
H(18) H(21) 3.313(4) 2_456
H(18) H(22) 2.841(4) 2_456
H(18) H(23) 3.106(4) 3_655
H(18) H(30) 3.441 2_456
H(19) C(16) 3.236(4) 4_565
H(19) C(17) 3.036(4) 4_565
H(19) H(13) 3.349(4) 4_565
H(19) H(14) 3.008(4) 4_565
H(19) H(17) 3.301(4) 4_564
H(19) H(18) 3.474(5) 4_564
H(19) H(22) 3.240(4) 3_655
H(19) H(23) 3.026(4) 3_655
H(19) H(29) 3.312 2_456
H(20) C(22) 3.433(4) 4_564
H(20) C(28) 3.297(4) 2_455
H(20) H(18) 2.730(4) 4_564
H(20) H(22) 3.237(3) 3_655
H(20) H(23) 2.499(4) 2_455
H(20) H(24) 3.384(4) 2_455
H(20) H(29) 3.086 2_456
H(21) C(3) 3.356(4) 4_555
H(21) C(4) 3.087(4) 4_555
H(21) H(2) 3.194(4) 4_555
H(21) H(3) 2.698(4) 4_555
H(21) H(7) 3.567(4) 4_554
H(21) H(14) 3.236(4) 3_645
H(21) H(15) 3.235(3) 3_645
H(21) H(18) 3.313(4) 2_556
H(22) C(10) 3.427(4) 4_554
H(22) C(23) 3.093(4) 3_645
H(22) C(24) 3.085(3) 3_645
H(22) H(7) 3.101(4) 4_554
H(22) H(8) 2.674(4) 4_554
H(22) H(15) 2.785(4) 3_645
H(22) H(17) 3.489(4) 2_556
H(22) H(18) 2.841(4) 2_556
H(22) H(19) 3.240(4) 3_645
H(22) H(20) 3.237(3) 3_645
H(23) C(22) 3.239(4) 3_645
H(23) C(23) 3.197(4) 3_645
H(23) C(24) 3.395(4) 2_555
H(23) H(17) 3.494(4) 2_556
H(23) H(18) 3.106(4) 3_645
H(23) H(19) 3.026(4) 3_645
H(23) H(20) 2.499(4) 2_555
H(24) O(1) 3.034(3) 2_555
H(24) C(6) 3.376(4) 2_555
H(24) H(5) 2.428(4) 2_555
H(24) H(11) 3.376(4) 2_555
H(24) H(20) 3.384(4) 2_555
H(24) H(28) 3.366 1_554
H(24) H(29) 3.036 1_554
H(25) C(5) 3.583(4) 2_555
H(25) C(6) 3.423(4) 2_555
H(25) H(4) 3.064(4) 2_555
H(25) H(5) 2.728(4) 2_555
H(25) H(28) 3.505 1_554
H(26) H(1) 3.517 4_555
H(26) H(2) 3.109 4_555
H(27) C(1) 3.253 1_556
H(27) C(2) 3.200 1_556
H(27) C(3) 3.003 1_556
H(27) C(4) 2.843 1_556
H(27) C(5) 2.867 1_556
H(27) C(6) 3.067 1_556
H(27) H(2) 3.510 1_556
H(27) H(3) 3.299 1_556
H(27) H(4) 3.313 1_556
H(27) H(6) 3.478 4_555
H(27) H(11) 3.091 1_556
H(27) H(12) 3.503 1_556
H(28) C(29) 3.209 1_556
H(28) C(30) 3.258 1_556
H(28) H(6) 3.413 4_555
H(28) H(7) 2.889 4_555
H(28) H(11) 3.532 1_556
H(28) H(24) 3.366 1_556
H(28) H(25) 3.505 1_556
H(29) C(19) 3.565 2_556
H(29) C(23) 3.136 2_556
H(29) C(24) 3.010 2_556
H(29) C(29) 3.406 1_556
H(29) H(10) 3.201 2_556
H(29) H(19) 3.312 2_556
H(29) H(20) 3.086 2_556
H(29) H(24) 3.036 1_556
H(30) C(21) 3.315 2_556
H(30) C(22) 3.207 2_556
H(30) C(23) 3.507 2_556
H(30) H(9) 3.150 2_556
H(30) H(10) 3.013 2_556
H(30) H(18) 3.441 2_556

loop_
_geom_torsion_atom_site_label_1
_geom_torsion_atom_site_label_2
_geom_torsion_atom_site_label_3
_geom_torsion_atom_site_label_4
_geom_torsion
O(1) Si(1) O(3) Si(3) 9.66(16)
O(3) Si(1) O(1) Si(2) -4.29(15)
O(1) Si(1) C(1) C(2) 155.86(19)
O(1) Si(1) C(1) C(6) -29.1(2)
C(1) Si(1) O(1) Si(2) -123.99(12)
O(1) Si(1) C(7) C(8) 176.97(18)
O(1) Si(1) C(7) C(12) -2.1(2)
C(7) Si(1) O(1) Si(2) 114.44(13)
O(3) Si(1) C(1) C(2) 37.6(2)
O(3) Si(1) C(1) C(6) -147.33(18)
C(1) Si(1) O(3) Si(3) 128.78(13)
O(3) Si(1) C(7) C(8) -65.2(2)
O(3) Si(1) C(7) C(12) 115.8(2)
C(7) Si(1) O(3) Si(3) -109.31(14)
C(1) Si(1) C(7) C(8) 56.3(2)
C(1) Si(1) C(7) C(12) -122.7(2)
C(7) Si(1) C(1) C(2) -83.3(2)
C(7) Si(1) C(1) C(6) 91.7(2)
O(1) Si(2) O(2) Si(3) 11.96(15)
O(2) Si(2) O(1) Si(1) -4.35(15)
O(1) Si(2) C(13) C(14) -23.6(2)
O(1) Si(2) C(13) C(18) 162.14(18)
C(13) Si(2) O(1) Si(1) 114.08(13)
O(1) Si(2) C(19) C(20) 86.9(2)
O(1) Si(2) C(19) C(24) -89.03(19)
C(19) Si(2) O(1) Si(1) -122.39(13)
O(2) Si(2) C(13) C(14) 92.9(2)
O(2) Si(2) C(13) C(18) -81.3(2)
C(13) Si(2) O(2) Si(3) -105.90(14)
O(2) Si(2) C(19) C(20) -29.7(2)
O(2) Si(2) C(19) C(24) 154.35(17)
C(19) Si(2) O(2) Si(3) 130.46(13)
C(13) Si(2) C(19) C(20) -151.7(2)
C(13) Si(2) C(19) C(24) 32.4(2)
C(19) Si(2) C(13) C(14) -145.5(2)
C(19) Si(2) C(13) C(18) 40.3(2)
O(2) Si(3) O(3) Si(1) -4.58(16)
O(3) Si(3) O(2) Si(2) -8.31(15)
O(2) Si(3) C(25) C(26) 171.21(17)
O(2) Si(3) C(25) C(30) -11.4(2)
C(25) Si(3) O(2) Si(2) 110.42(13)
O(2) Si(3) C(31) C(32) 79.5(2)
O(2) Si(3) C(31) C(36) -95.9(2)
C(31) Si(3) O(2) Si(2) -126.63(14)
O(3) Si(3) C(25) C(26) -72.4(2)
O(3) Si(3) C(25) C(30) 104.9(2)
C(25) Si(3) O(3) Si(1) -122.91(14)
O(3) Si(3) C(31) C(32) -36.6(2)
O(3) Si(3) C(31) C(36) 147.9(2)
C(31) Si(3) O(3) Si(1) 113.45(14)
C(25) Si(3) C(31) C(32) -159.1(2)
C(25) Si(3) C(31) C(36) 25.5(2)
C(31) Si(3) C(25) C(26) 49.9(2)
C(31) Si(3) C(25) C(30) -132.8(2)
Si(1) C(1) C(2) C(3) 175.3(2)
Si(1) C(1) C(6) C(5) -175.8(2)
C(2) C(1) C(6) C(5) -0.5(3)
C(6) C(1) C(2) C(3) 0.1(3)
C(1) C(2) C(3) C(4) 0.1(3)
C(2) C(3) C(4) C(5) 0.1(4)
C(3) C(4) C(5) C(6) -0.6(4)
C(4) C(5) C(6) C(1) 0.8(4)
Si(1) C(7) C(8) C(9) -178.7(2)
Si(1) C(7) C(12) C(11) 178.6(2)
C(8) C(7) C(12) C(11) -0.5(3)
C(12) C(7) C(8) C(9) 0.4(3)
C(7) C(8) C(9) C(10) -0.3(4)
C(8) C(9) C(10) C(11) 0.2(3)
C(9) C(10) C(11) C(12) -0.2(4)
C(10) C(11) C(12) C(7) 0.4(4)
Si(2) C(13) C(14) C(15) -173.9(2)
Si(2) C(13) C(18) C(17) 175.5(2)
C(14) C(13) C(18) C(17) 1.0(3)
C(18) C(13) C(14) C(15) 0.5(4)
C(13) C(14) C(15) C(16) -2.0(5)
C(14) C(15) C(16) C(17) 2.0(5)
C(15) C(16) C(17) C(18) -0.5(5)
C(16) C(17) C(18) C(13) -1.0(4)
Si(2) C(19) C(20) C(21) -176.1(2)
Si(2) C(19) C(24) C(23) 176.58(19)
C(20) C(19) C(24) C(23) 0.5(3)
C(24) C(19) C(20) C(21) -0.0(3)
C(19) C(20) C(21) C(22) -0.5(5)
C(20) C(21) C(22) C(23) 0.6(5)
C(21) C(22) C(23) C(24) -0.1(3)
C(22) C(23) C(24) C(19) -0.4(4)
Si(3) C(25) C(26) C(27) 178.8(2)
Si(3) C(25) C(30) C(29) -177.7(2)
C(26) C(25) C(30) C(29) -0.3(4)
C(30) C(25) C(26) C(27) 1.3(3)
C(25) C(26) C(27) C(28) -0.3(4)
C(26) C(27) C(28) C(29) -1.8(4)
C(27) C(28) C(29) C(30) 2.8(5)
C(28) C(29) C(30) C(25) -1.7(5)
Si(3) C(31) C(32) C(33) -176.0(2)
Si(3) C(31) C(36) C(35) 176.1(3)
C(32) C(31) C(36) C(35) 0.4(4)
C(36) C(31) C(32) C(33) -0.3(4)
C(31) C(32) C(33) C(34) 0.7(5)
C(32) C(33) C(34) C(35) -1.2(5)
C(33) C(34) C(35) C(36) 1.4(6)
C(34) C(35) C(36) C(31) -1.0(6)
